data_7203088
loop_
_publ_author_name
'Wang, Su-Na'
'Bai, Junfeng'
'Li, Yi-Zhi'
'Pan, Yi'
'Scheer, Manfred'
'You, Xiao-Zeng'

_publ_section_title
;
 Synthesis, structures and properties of nickel(ii) and cobalt(ii)
 metal--organic frameworks based on a flexible tricarboxylate ligand
 H3TTG and different pyridyl-containing ligands
;
_journal_issue 11
_journal_name_full CrystEngComm
_journal_page_first 1084
_journal_paper_doi 10.1039/b710413h
_journal_volume 9
_journal_year 2007
_chemical_formula_moiety '2(C42 H42 Co3 N16 O12), H4 O2, H4 O2'
_chemical_formula_sum 'C84 H92 Co6 N32 O28'
_chemical_formula_weight 2351.48
_chemical_name_systematic
;
?
;
_space_group_IT_number 14
_symmetry_cell_setting monoclinic
_symmetry_space_group_name_Hall '-P 2yn'
_symmetry_space_group_name_H-M 'P 1 21/n 1'
_atom_sites_solution_hydrogens geom
_atom_sites_solution_primary direct
_atom_sites_solution_secondary difmap
_audit_creation_method SHELXL-97
_cell_angle_alpha 90.00
_cell_angle_beta 106.452(3)
_cell_angle_gamma 90.00
_cell_formula_units_Z 1
_cell_length_a 10.473(2)
_cell_length_b 17.597(4)
_cell_length_c 14.503(3)
_cell_measurement_reflns_used 4013
_cell_measurement_temperature 291(2)
_cell_measurement_theta_max 24.72
_cell_measurement_theta_min 2.32
_cell_volume 2563.4(9)
_computing_cell_refinement SMART
_computing_data_collection 'SMART (Bruker, 2000)'
_computing_data_reduction 'SAINT (Bruker, 2000)'
_computing_molecular_graphics SHELXTL
_computing_publication_material SHELXTL
_computing_structure_refinement SHELXTL
_computing_structure_solution 'SHELXTL (Bruker, 2000)'
_diffrn_ambient_temperature 291(2)
_diffrn_measured_fraction_theta_full 0.994
_diffrn_measured_fraction_theta_max 0.994
_diffrn_measurement_device_type 'Bruker Smart Apex CCD'
_diffrn_measurement_method 'phi and omega scans'
_diffrn_radiation_monochromator graphite
_diffrn_radiation_source 'fine-focus sealed tube'
_diffrn_radiation_type MoK\a
_diffrn_radiation_wavelength 0.71073
_diffrn_reflns_av_R_equivalents 0.0404
_diffrn_reflns_av_sigmaI/netI 0.0761
_diffrn_reflns_limit_h_max 12
_diffrn_reflns_limit_h_min -12
_diffrn_reflns_limit_k_max 21
_diffrn_reflns_limit_k_min -19
_diffrn_reflns_limit_l_max 11
_diffrn_reflns_limit_l_min -17
_diffrn_reflns_number 13814
_diffrn_reflns_theta_full 26.00
_diffrn_reflns_theta_max 26.00
_diffrn_reflns_theta_min 1.87
_exptl_absorpt_coefficient_mu 1.038
_exptl_absorpt_correction_T_max 0.8037
_exptl_absorpt_correction_T_min 0.7458
_exptl_absorpt_correction_type multi-scan
_exptl_absorpt_process_details '(SADABS; Bruker, 2000)'
_exptl_crystal_colour dark-purple
_exptl_crystal_density_diffrn 1.523
_exptl_crystal_density_method 'not measured'
_exptl_crystal_description block
_exptl_crystal_F_000 1206
_exptl_crystal_size_max 0.30
_exptl_crystal_size_mid 0.24
_exptl_crystal_size_min 0.22
_refine_diff_density_max 0.862
_refine_diff_density_min -0.993
_refine_diff_density_rms 0.069
_refine_ls_extinction_method none
_refine_ls_goodness_of_fit_ref 1.094
_refine_ls_hydrogen_treatment constr
_refine_ls_matrix_type full
_refine_ls_number_parameters 349
_refine_ls_number_reflns 4999
_refine_ls_number_restraints 0
_refine_ls_restrained_S_all 1.094
_refine_ls_R_factor_all 0.0840
_refine_ls_R_factor_gt 0.0560
_refine_ls_shift/su_max 0.000
_refine_ls_shift/su_mean 0.000
_refine_ls_structure_factor_coef Fsqd
_refine_ls_weighting_details 'calc w=1/[\s^2^(Fo^2^)+(0.04P)^2^+0.99P] where P=(Fo^2^+2Fc^2^)/3'
_refine_ls_weighting_scheme calc
_refine_ls_wR_factor_gt 0.1101
_refine_ls_wR_factor_ref 0.1146
_reflns_number_gt 3371
_reflns_number_total 4999
_reflns_threshold_expression >2sigma(I)
_cod_data_source_file b710413h.txt
_cod_data_source_block 260624a
_cod_original_cell_volume 2563.6(9)
_cod_original_sg_symbol_H-M 'P 21/n'
_cod_database_code 7203088

loop_
_symmetry_equiv_pos_as_xyz
'x, y, z'
'-x+1/2, y+1/2, -z+1/2'
'-x, -y, -z'
'x-1/2, -y-1/2, z-1/2'

loop_
_atom_site_label
_atom_site_type_symbol
_atom_site_fract_x
_atom_site_fract_y
_atom_site_fract_z
_atom_site_U_iso_or_equiv
_atom_site_adp_type
_atom_site_occupancy
_atom_site_symmetry_multiplicity
_atom_site_calc_flag
_atom_site_refinement_flags
_atom_site_disorder_assembly
_atom_site_disorder_group
C1 C 0.5307(4) 0.6867(2) 0.3258(3) 0.0388(9) Uani 1 1 d . . .
C2 C 0.5274(4) 0.7061(2) 0.1733(3) 0.0409(9) Uani 1 1 d . . .
C3 C 0.3476(4) 0.7416(2) 0.2264(3) 0.0456(10) Uani 1 1 d . . .
C4 C 0.7212(4) 0.6208(2) 0.4296(3) 0.0493(10) Uani 1 1 d . . .
H4A H 0.7777 0.6501 0.4002 0.059 Uiso 1 1 calc R . .
H4B H 0.7655 0.6180 0.4980 0.059 Uiso 1 1 calc R . .
C5 C 0.7081(4) 0.5448(2) 0.3903(3) 0.0376(8) Uani 1 1 d . . .
C6 C 0.5520(4) 0.7494(2) 0.0201(3) 0.0463(10) Uani 1 1 d . . .
H6A H 0.4565 0.7479 -0.0093 0.056 Uiso 1 1 calc R . .
H6B H 0.5950 0.7311 -0.0267 0.056 Uiso 1 1 calc R . .
C7 C 0.5947(4) 0.8309(2) 0.0469(3) 0.0425(9) Uani 1 1 d . . .
C8 C 0.1454(4) 0.8039(2) 0.1372(3) 0.0497(10) Uani 1 1 d . . .
H8A H 0.1171 0.7665 0.0863 0.060 Uiso 1 1 calc R . .
H8B H 0.1935 0.8437 0.1150 0.060 Uiso 1 1 calc R . .
C9 C 0.0300(4) 0.8357(2) 0.1601(3) 0.0429(10) Uani 1 1 d . . .
C10 C 0.7408(4) 0.3709(2) 0.1428(3) 0.0430(9) Uani 1 1 d . . .
H10 H 0.7467 0.3234 0.1718 0.052 Uiso 1 1 calc R . .
C11 C 0.7660(4) 0.3759(2) 0.0553(3) 0.0478(10) Uani 1 1 d . . .
H11 H 0.7862 0.3324 0.0258 0.057 Uiso 1 1 calc R . .
C12 C 0.7613(4) 0.4439(2) 0.0122(3) 0.0474(10) Uani 1 1 d . . .
C13 C 0.7253(4) 0.5063(2) 0.0581(3) 0.0473(10) Uani 1 1 d . . .
H13 H 0.7189 0.5542 0.0302 0.057 Uiso 1 1 calc R . .
C14 C 0.6988(4) 0.4967(2) 0.1462(3) 0.0491(10) Uani 1 1 d . . .
H14 H 0.6737 0.5387 0.1757 0.059 Uiso 1 1 calc R . .
C15 C 0.7996(4) 0.4502(2) -0.0809(3) 0.0445(10) Uani 1 1 d . . .
H15A H 0.8952 0.4575 -0.0648 0.053 Uiso 1 1 calc R . .
H15B H 0.7795 0.4022 -0.1147 0.053 Uiso 1 1 calc R . .
C16 C 0.7355(4) 0.5110(2) -0.1470(3) 0.0389(9) Uani 1 1 d . . .
H16A H 0.7512 0.5596 -0.1142 0.047 Uiso 1 1 calc R . .
H16B H 0.6402 0.5024 -0.1689 0.047 Uiso 1 1 calc R . .
C17 C 0.7923(4) 0.5120(2) -0.2327(3) 0.0427(9) Uani 1 1 d . . .
C18 C 0.9031(4) 0.5558(2) -0.2332(3) 0.0449(10) Uani 1 1 d . . .
H18 H 0.9422 0.5869 -0.1810 0.054 Uiso 1 1 calc R . .
C19 C 0.9551(4) 0.5534(2) -0.3103(3) 0.0440(9) Uani 1 1 d . . .
H19 H 1.0282 0.5838 -0.3091 0.053 Uiso 1 1 calc R . .
C20 C 0.7978(4) 0.4684(2) -0.3871(3) 0.0482(10) Uani 1 1 d . . .
H20 H 0.7605 0.4379 -0.4403 0.058 Uiso 1 1 calc R . .
C21 C 0.7400(4) 0.4690(2) -0.3133(3) 0.0529(11) Uani 1 1 d . . .
H21 H 0.6643 0.4399 -0.3180 0.063 Uiso 1 1 calc R . .
Co1 Co 1.0000 0.5000 -0.5000 0.0411(2) Uani 1 2 d S . .
Co2 Co 0.66962(5) 0.41303(3) 0.31966(4) 0.03976(16) Uani 1 1 d . . .
N1 N 0.5955(3) 0.67908(19) 0.2600(2) 0.0457(8) Uani 1 1 d . . .
N2 N 0.4058(3) 0.73863(18) 0.1530(2) 0.0449(8) Uani 1 1 d . . .
N3 N 0.4096(3) 0.71792(19) 0.3131(3) 0.0483(8) Uani 1 1 d . . .
N4 N 0.5924(3) 0.6619(2) 0.4152(2) 0.0484(8) Uani 1 1 d . . .
H4C H 0.5350 0.6313 0.4334 0.058 Uiso 1 1 d R . .
N5 N 0.5863(3) 0.69988(17) 0.1035(2) 0.0378(7) Uani 1 1 d . . .
H5A H 0.6491 0.6640 0.1081 0.045 Uiso 1 1 d R . .
N6 N 0.2260(3) 0.77056(18) 0.2175(3) 0.0468(8) Uani 1 1 d . . .
H6C H 0.1964 0.7679 0.2670 0.056 Uiso 1 1 calc R . .
N7 N 0.7081(3) 0.43046(19) 0.1890(2) 0.0405(7) Uani 1 1 d . . .
N8 N 0.9050(3) 0.50957(16) -0.3863(2) 0.0346(7) Uani 1 1 d . . .
O1 O 0.8150(3) 0.50935(15) 0.39575(19) 0.0456(7) Uani 1 1 d . . .
O2 O 0.5996(2) 0.51522(13) 0.34953(18) 0.0352(6) Uani 1 1 d . . .
O3 O 0.6953(3) 0.83801(15) 0.1173(2) 0.0502(7) Uani 1 1 d . . .
O4 O 0.5291(2) 0.88235(14) -0.00388(18) 0.0396(6) Uani 1 1 d . . .
O5 O -0.0321(3) 0.85763(15) 0.0807(2) 0.0450(7) Uani 1 1 d . . .
O6 O -0.0098(3) 0.84922(15) 0.23254(19) 0.0451(7) Uani 1 1 d . . .
O1W O 0.1397(5) 0.3050(3) 0.0179(4) 0.0423(13) Uani 0.50 1 d P . .
H1WA H 0.0991 0.3181 -0.0393 0.051 Uiso 0.50 1 d PR . .
H1WB H 0.0840 0.2877 0.0453 0.051 Uiso 0.50 1 d PR . .
O2W O 0.6038(5) 0.1682(3) 0.2723(4) 0.0502(14) Uani 0.50 1 d P . .
H2WA H 0.6022 0.1205 0.2625 0.060 Uiso 0.50 1 d PR . .
H2WB H 0.6732 0.1871 0.2620 0.060 Uiso 0.50 1 d PR . .

loop_
_atom_site_aniso_label
_atom_site_aniso_U_11
_atom_site_aniso_U_22
_atom_site_aniso_U_33
_atom_site_aniso_U_23
_atom_site_aniso_U_13
_atom_site_aniso_U_12
C1 0.040(2) 0.035(2) 0.043(2) 0.0235(17) 0.0140(17) 0.0045(15)
C2 0.0352(19) 0.041(2) 0.037(2) -0.0092(18) -0.0045(16) 0.0080(16)
C3 0.032(2) 0.049(2) 0.049(2) -0.014(2) -0.0009(18) 0.0067(17)
C4 0.040(2) 0.050(2) 0.054(3) 0.010(2) 0.0092(19) 0.0139(18)
C5 0.0326(19) 0.045(2) 0.0341(19) -0.0083(17) 0.0070(16) 0.0071(16)
C6 0.056(2) 0.041(2) 0.037(2) -0.0054(18) 0.0068(19) 0.0024(18)
C7 0.046(2) 0.041(2) 0.037(2) 0.0017(18) 0.0065(18) -0.0018(17)
C8 0.045(2) 0.048(2) 0.053(3) -0.017(2) 0.009(2) -0.0119(18)
C9 0.038(2) 0.041(2) 0.050(3) -0.0207(19) 0.0129(19) 0.0053(16)
C10 0.045(2) 0.047(2) 0.039(2) 0.0129(19) 0.0154(18) 0.0127(17)
C11 0.053(2) 0.048(2) 0.045(2) -0.015(2) 0.0178(19) -0.0116(19)
C12 0.051(2) 0.046(2) 0.047(2) 0.0060(19) 0.016(2) 0.0132(18)
C13 0.053(2) 0.044(2) 0.045(2) -0.0070(19) 0.015(2) -0.0153(19)
C14 0.053(3) 0.041(2) 0.057(3) -0.017(2) 0.022(2) 0.0027(18)
C15 0.057(2) 0.049(2) 0.033(2) 0.0125(18) 0.0223(18) 0.0174(19)
C16 0.038(2) 0.045(2) 0.036(2) 0.0127(17) 0.0157(16) 0.0202(16)
C17 0.040(2) 0.043(2) 0.046(2) 0.0021(18) 0.0135(18) 0.0034(17)
C18 0.058(3) 0.039(2) 0.039(2) -0.0102(18) 0.0152(19) -0.0006(18)
C19 0.042(2) 0.058(3) 0.035(2) -0.0033(19) 0.0156(17) -0.0137(18)
C20 0.048(2) 0.055(3) 0.040(2) -0.008(2) 0.0097(19) -0.0114(19)
C21 0.053(3) 0.049(2) 0.053(3) -0.004(2) 0.010(2) -0.013(2)
Co1 0.0444(4) 0.0349(4) 0.0421(4) -0.0017(3) 0.0091(3) 0.0037(3)
Co2 0.0333(3) 0.0520(3) 0.0328(3) 0.0023(2) 0.0074(2) -0.0084(2)
N1 0.0457(19) 0.0465(19) 0.0411(19) 0.0144(15) 0.0060(15) 0.0087(15)
N2 0.0415(18) 0.0398(18) 0.0444(19) 0.0153(16) -0.0027(15) -0.0034(14)
N3 0.0463(18) 0.049(2) 0.052(2) -0.0135(17) 0.0186(17) 0.0140(16)
N4 0.0466(18) 0.051(2) 0.050(2) 0.0145(17) 0.0166(16) 0.0116(15)
N5 0.0382(16) 0.0330(16) 0.0333(17) -0.0123(14) -0.0047(14) -0.0019(13)
N6 0.0461(18) 0.0437(19) 0.049(2) -0.0125(16) 0.0105(16) 0.0063(15)
N7 0.0420(17) 0.047(2) 0.0319(16) 0.0020(15) 0.0100(14) -0.0045(14)
N8 0.0319(15) 0.0358(16) 0.0376(17) -0.0006(14) 0.0124(13) 0.0008(13)
O1 0.0412(15) 0.0503(16) 0.0390(15) -0.0007(13) 0.0010(12) 0.0084(12)
O2 0.0311(13) 0.0340(13) 0.0433(14) 0.0066(11) 0.0154(11) -0.0006(10)
O3 0.0437(15) 0.0466(16) 0.0531(18) -0.0002(14) 0.0019(14) 0.0023(12)
O4 0.0429(14) 0.0375(14) 0.0387(14) 0.0027(12) 0.0118(12) -0.0002(11)
O5 0.0426(15) 0.0489(16) 0.0447(17) -0.0105(13) 0.0142(13) -0.0151(12)
O6 0.0483(15) 0.0462(16) 0.0437(16) -0.0053(13) 0.0178(13) 0.0142(12)
O1W 0.045(3) 0.044(3) 0.041(3) 0.016(2) 0.017(2) 0.016(2)
O2W 0.041(3) 0.054(3) 0.057(4) 0.014(3) 0.017(3) 0.013(2)

loop_
_atom_type_symbol
_atom_type_description
_atom_type_scat_dispersion_real
_atom_type_scat_dispersion_imag
_atom_type_scat_source
C C 0.0033 0.0016 'International Tables Vol C Tables 4.2.6.8 and 6.1.1.4'
H H 0.0000 0.0000 'International Tables Vol C Tables 4.2.6.8 and 6.1.1.4'
N N 0.0061 0.0033 'International Tables Vol C Tables 4.2.6.8 and 6.1.1.4'
O O 0.0106 0.0060 'International Tables Vol C Tables 4.2.6.8 and 6.1.1.4'
Co Co 0.3494 0.9721 'International Tables Vol C Tables 4.2.6.8 and 6.1.1.4'

loop_
_geom_angle_atom_site_label_1
_geom_angle_atom_site_label_2
_geom_angle_atom_site_label_3
_geom_angle
_geom_angle_site_symmetry_1
_geom_angle_site_symmetry_3
_geom_angle_publ_flag
N1 C1 N3 126.7(3) . . ?
N1 C1 N4 117.2(3) . . ?
N3 C1 N4 116.1(4) . . ?
N5 C2 N1 116.5(3) . . ?
N5 C2 N2 118.7(3) . . ?
N1 C2 N2 124.8(4) . . ?
N3 C3 N6 114.4(4) . . ?
N3 C3 N2 121.7(3) . . ?
N6 C3 N2 123.9(4) . . ?
C5 C4 N4 114.3(3) . . ?
C5 C4 H4A 108.7 . . ?
N4 C4 H4A 108.7 . . ?
C5 C4 H4B 108.7 . . ?
N4 C4 H4B 108.7 . . ?
H4A C4 H4B 107.6 . . ?
O2 C5 O1 120.0(3) . . ?
O2 C5 C4 123.3(3) . . ?
O1 C5 C4 116.6(3) . . ?
N5 C6 C7 111.6(3) . . ?
N5 C6 H6A 109.3 . . ?
C7 C6 H6A 109.3 . . ?
N5 C6 H6B 109.3 . . ?
C7 C6 H6B 109.3 . . ?
H6A C6 H6B 108.0 . . ?
O4 C7 O3 127.4(4) . . ?
O4 C7 C6 117.6(3) . . ?
O3 C7 C6 115.0(3) . . ?
N6 C8 C9 108.9(4) . . ?
N6 C8 H8A 109.9 . . ?
C9 C8 H8A 109.9 . . ?
N6 C8 H8B 109.9 . . ?
C9 C8 H8B 109.9 . . ?
H8A C8 H8B 108.3 . . ?
O5 C9 O6 121.1(3) . . ?
O5 C9 C8 99.4(4) . . ?
O6 C9 C8 139.2(4) . . ?
N7 C10 C11 123.9(4) . . ?
N7 C10 H10 118.1 . . ?
C11 C10 H10 118.1 . . ?
C12 C11 C10 119.7(4) . . ?
C12 C11 H11 120.1 . . ?
C10 C11 H11 120.1 . . ?
C11 C12 C13 117.3(4) . . ?
C11 C12 C15 119.6(4) . . ?
C13 C12 C15 123.0(4) . . ?
C12 C13 C14 119.7(4) . . ?
C12 C13 H13 120.2 . . ?
C14 C13 H13 120.2 . . ?
N7 C14 C13 122.4(4) . . ?
N7 C14 H14 118.8 . . ?
C13 C14 H14 118.8 . . ?
C16 C15 C12 116.6(3) . . ?
C16 C15 H15A 108.1 . . ?
C12 C15 H15A 108.1 . . ?
C16 C15 H15B 108.1 . . ?
C12 C15 H15B 108.1 . . ?
H15A C15 H15B 107.3 . . ?
C15 C16 C17 109.3(3) . . ?
C15 C16 H16A 109.8 . . ?
C17 C16 H16A 109.8 . . ?
C15 C16 H16B 109.8 . . ?
C17 C16 H16B 109.8 . . ?
H16A C16 H16B 108.3 . . ?
C21 C17 C18 115.7(4) . . ?
C21 C17 C16 122.4(4) . . ?
C18 C17 C16 121.9(4) . . ?
C19 C18 C17 120.6(4) . . ?
C19 C18 H18 119.7 . . ?
C17 C18 H18 119.7 . . ?
N8 C19 C18 122.6(4) . . ?
N8 C19 H19 118.7 . . ?
C18 C19 H19 118.7 . . ?
N8 C20 C21 123.1(4) . . ?
N8 C20 H20 118.5 . . ?
C21 C20 H20 118.5 . . ?
C17 C21 C20 120.8(4) . . ?
C17 C21 H21 119.6 . . ?
C20 C21 H21 119.6 . . ?
O4 Co1 O4 180.0 4_675 2_644 ?
O4 Co1 O1 90.86(10) 4_675 1_554 ?
O4 Co1 O1 89.14(10) 2_644 1_554 ?
O4 Co1 O1 89.14(10) 4_675 3_765 ?
O4 Co1 O1 90.86(10) 2_644 3_765 ?
O1 Co1 O1 180.00(13) 1_554 3_765 ?
O4 Co1 N8 92.61(10) 4_675 . ?
O4 Co1 N8 87.39(10) 2_644 . ?
O1 Co1 N8 90.74(11) 1_554 . ?
O1 Co1 N8 89.26(11) 3_765 . ?
O4 Co1 N8 87.39(10) 4_675 3_764 ?
O4 Co1 N8 92.61(10) 2_644 3_764 ?
O1 Co1 N8 89.26(11) 1_554 3_764 ?
O1 Co1 N8 90.74(11) 3_765 3_764 ?
N8 Co1 N8 180.00(11) . 3_764 ?
O3 Co2 O6 102.51(11) 2_645 2_545 ?
O3 Co2 O2 138.71(11) 2_645 . ?
O6 Co2 O2 105.45(11) 2_545 . ?
O3 Co2 N7 103.01(13) 2_645 . ?
O6 Co2 N7 95.54(12) 2_545 . ?
O2 Co2 N7 103.85(12) . . ?
O3 Co2 O1 88.89(10) 2_645 . ?
O6 Co2 O1 163.67(11) 2_545 . ?
O2 Co2 O1 58.93(9) . . ?
N7 Co2 O1 93.17(11) . . ?
C1 N1 C2 113.2(3) . . ?
C2 N2 C3 116.5(3) . . ?
C3 N3 C1 116.9(3) . . ?
C1 N4 C4 117.4(3) . . ?
C1 N4 H4C 107.3 . . ?
C4 N4 H4C 108.8 . . ?
C2 N5 C6 121.7(3) . . ?
C2 N5 H5A 119.1 . . ?
C6 N5 H5A 119.1 . . ?
C3 N6 C8 125.9(4) . . ?
C3 N6 H6C 117.0 . . ?
C8 N6 H6C 117.0 . . ?
C14 N7 C10 116.9(3) . . ?
C14 N7 Co2 124.0(3) . . ?
C10 N7 Co2 119.1(3) . . ?
C19 N8 C20 117.3(3) . . ?
C19 N8 Co1 121.4(2) . . ?
C20 N8 Co1 121.3(3) . . ?
C5 O1 Co1 134.7(2) . 1_556 ?
C5 O1 Co2 83.2(2) . . ?
Co1 O1 Co2 128.93(12) 1_556 . ?
C5 O2 Co2 97.8(2) . . ?
C7 O3 Co2 141.2(3) . 2_655 ?
C7 O4 Co1 139.8(3) . 2_654 ?
C9 O6 Co2 103.4(3) . 2 ?
H1WA O1W H1WB 109.5 . . ?
H2WA O2W H2WB 109.5 . . ?

loop_
_geom_bond_atom_site_label_1
_geom_bond_atom_site_label_2
_geom_bond_distance
_geom_bond_site_symmetry_2
_geom_bond_publ_flag
C1 N1 1.324(5) . ?
C1 N3 1.347(5) . ?
C1 N4 1.347(5) . ?
C2 N5 1.331(5) . ?
C2 N1 1.345(5) . ?
C2 N2 1.351(5) . ?
C3 N3 1.308(5) . ?
C3 N6 1.343(5) . ?
C3 N2 1.370(5) . ?
C4 C5 1.446(6) . ?
C4 N4 1.493(5) . ?
C4 H4A 0.9700 . ?
C4 H4B 0.9700 . ?
C5 O2 1.237(4) . ?
C5 O1 1.263(4) . ?
C6 N5 1.450(5) . ?
C6 C7 1.519(5) . ?
C6 H6A 0.9700 . ?
C6 H6B 0.9700 . ?
C7 O4 1.244(4) . ?
C7 O3 1.248(4) . ?
C8 N6 1.362(5) . ?
C8 C9 1.454(5) . ?
C8 H8A 0.9700 . ?
C8 H8B 0.9700 . ?
C9 O5 1.213(5) . ?
C9 O6 1.258(5) . ?
C10 N7 1.340(5) . ?
C10 C11 1.370(6) . ?
C10 H10 0.9300 . ?
C11 C12 1.346(6) . ?
C11 H11 0.9300 . ?
C12 C13 1.390(6) . ?
C12 C15 1.518(5) . ?
C13 C14 1.391(6) . ?
C13 H13 0.9300 . ?
C14 N7 1.311(5) . ?
C14 H14 0.9300 . ?
C15 C16 1.466(5) . ?
C15 H15A 0.9700 . ?
C15 H15B 0.9700 . ?
C16 C17 1.522(5) . ?
C16 H16A 0.9700 . ?
C16 H16B 0.9700 . ?
C17 C21 1.370(6) . ?
C17 C18 1.395(6) . ?
C18 C19 1.376(5) . ?
C18 H18 0.9300 . ?
C19 N8 1.325(5) . ?
C19 H19 0.9300 . ?
C20 N8 1.333(5) . ?
C20 C21 1.372(6) . ?
C20 H20 0.9300 . ?
C21 H21 0.9300 . ?
Co1 O4 2.096(3) 4_675 ?
Co1 O4 2.096(3) 2_644 ?
Co1 O1 2.100(2) 1_554 ?
Co1 O1 2.100(2) 3_765 ?
Co1 N8 2.161(3) . ?
Co1 N8 2.161(3) 3_764 ?
Co2 O3 1.962(3) 2_645 ?
Co2 O6 1.979(3) 2_545 ?
Co2 O2 2.034(2) . ?
Co2 N7 2.068(3) . ?
Co2 O1 2.336(3) . ?
N4 H4C 0.9001 . ?
N5 H5A 0.9000 . ?
N6 H6C 0.8600 . ?
O1 Co1 2.100(2) 1_556 ?
O3 Co2 1.962(3) 2_655 ?
O4 Co1 2.096(3) 2_654 ?
O6 Co2 1.979(2) 2 ?
O1W H1WA 0.8499 . ?
O1W H1WB 0.8499 . ?
O2W H2WA 0.8500 . ?
O2W H2WB 0.8500 . ?

loop_
_geom_hbond_atom_site_label_D
_geom_hbond_atom_site_label_H
_geom_hbond_atom_site_label_A
_geom_hbond_distance_DH
_geom_hbond_distance_HA
_geom_hbond_distance_DA
_geom_hbond_angle_DHA
_geom_hbond_site_symmetry_A
N4 H4C O5 0.90 2.44 3.059(4) 126.3 4_676
O1W H1WB N3 0.85 2.38 3.056(6) 137.2 2_545
O2W H2WB N1 0.85 2.54 3.319(6) 153.6 2_645
